data_2005916
loop_
_publ_author_name
'Fenton, D. E.'
'He, Q.-Y.'
'McKee, V.'

_publ_section_title
;
 [6-(2-Pyridylmethyl)-2,6,10-triazaundecane-1,11-diylbis(2-phenolato)(1
 --)]copper(II) Tetrafluoroborate Methanol Acetonitrile Solvate
 (1/1/0.3/0.7)
;
_journal_issue 2
_journal_name_full 'Acta Crystallographica Section C'
_journal_page_first 207
_journal_page_last 209
_journal_paper_doi 10.1107/S0108270196012978
_journal_volume 53
_journal_year 1997
_chemical_formula_iupac '[Cu (C26 H33 N4 O2)] B F4 , 0.3C H4 O , 0.7C2 H3 N'
_chemical_formula_structural
;
(Cu(C26 H33 N4 O2)(B F4))(C0.3 H1.2 O0.3)(C1.4 H2.1 N0.7)
;
_chemical_formula_sum 'C27.7 H36.3 B Cu F4 N4.7 O2.3'
_chemical_formula_weight 622.26
_chemical_name_systematic
;
 ?
;
_space_group_IT_number 14
_symmetry_cell_setting monoclinic
_symmetry_space_group_name_Hall '-P 2ybc'
_symmetry_space_group_name_H-M 'P 1 21/c 1'
_audit_creation_method SHELXL
_cell_angle_alpha 90.00
_cell_angle_beta 99.440(10)
_cell_angle_gamma 90.00
_cell_formula_units_Z 4
_cell_length_a 10.7300(10)
_cell_length_b 27.197(4)
_cell_length_c 10.127(2)
_cell_measurement_reflns_used 30
_cell_measurement_temperature 123(2)
_cell_measurement_theta_max 12.5
_cell_measurement_theta_min 5
_cell_volume 2915.3(8)
_computing_cell_refinement XSCANS
_computing_data_collection 'XSCANS  (Siemens, 1994)'
_computing_data_reduction XSCANS
_computing_molecular_graphics 'SHELXTL/PC (Sheldrick, 1990b)'
_computing_publication_material SHELXL93
_computing_structure_refinement 'SHELXL93 (Sheldrick, 1993)'
_computing_structure_solution 'SHELXS86 (Sheldrick, 1990a)'
_diffrn_ambient_temperature 123(2)
_diffrn_measurement_device 'Siemens P4 4-circle diffractometer'
_diffrn_measurement_method \w-scans
_diffrn_radiation_monochromator graphite
_diffrn_radiation_source 'fine-focus sealed tube'
_diffrn_radiation_type MoK\a
_diffrn_radiation_wavelength 0.71073
_diffrn_reflns_av_R_equivalents 0.0390
_diffrn_reflns_av_sigmaI/netI 0.0513
_diffrn_reflns_limit_h_max 12
_diffrn_reflns_limit_h_min -12
_diffrn_reflns_limit_k_max 1
_diffrn_reflns_limit_k_min -32
_diffrn_reflns_limit_l_max 12
_diffrn_reflns_limit_l_min 0
_diffrn_reflns_number 5625
_diffrn_reflns_theta_max 25.00
_diffrn_reflns_theta_min 2.06
_diffrn_standards_decay_% 0
_diffrn_standards_interval_count 97
_diffrn_standards_number 3
_exptl_absorpt_coefficient_mu 0.810
_exptl_absorpt_correction_T_max 0.850
_exptl_absorpt_correction_T_min 0.756
_exptl_absorpt_correction_type '\y scans (SHELXTL/PC; Sheldrick, 1990b)'
_exptl_crystal_colour orange-brown
_exptl_crystal_density_diffrn 1.418
_exptl_crystal_density_meas ?
_exptl_crystal_density_method 'not measured'
_exptl_crystal_description block
_exptl_crystal_F_000 1295
_exptl_crystal_size_max 0.82
_exptl_crystal_size_mid 0.23
_exptl_crystal_size_min 0.20
_refine_diff_density_max 0.54
_refine_diff_density_min -0.45
_refine_ls_extinction_method none
_refine_ls_goodness_of_fit_all 1.179
_refine_ls_goodness_of_fit_obs 1.216
_refine_ls_matrix_type full
_refine_ls_number_parameters 375
_refine_ls_number_reflns 5088
_refine_ls_number_restraints 0
_refine_ls_restrained_S_all 1.289
_refine_ls_restrained_S_obs 1.216
_refine_ls_R_factor_all 0.0855
_refine_ls_R_factor_obs 0.0524
_refine_ls_shift/esd_max 0.000
_refine_ls_shift/esd_mean 0.000
_refine_ls_structure_factor_coef Fsqd
_refine_ls_weighting_details 'w = 1/[\s^2^(Fo^2^)+(0.0189P)^2^+8.00P] where P=(Fo^2^+2Fc^2^)/3'
_refine_ls_weighting_scheme calc
_refine_ls_wR_factor_all 0.1273
_refine_ls_wR_factor_obs 0.1024
_reflns_number_observed 3809
_reflns_number_total 5115
_reflns_observed_criterion >2sigma(I)
_cod_data_source_file bm1108.cif
_cod_data_source_block qh409
_cod_depositor_comments
;
The following automatic conversions were performed:
'_symmetry_cell_setting' value 'Monoclinic' changed to 'monoclinic'
according to '/home/saulius/struct/CIF-dictionaries/cif_core.dic'
dictionary named 'cif_core.dic' version 2.4.1 from 2010-06-29.

Automatic conversion script
Id: cif_fix_enum 1527 2010-12-29 10:47:43Z saulius 

The following automatic conversions were performed:

'_symmetry_cell_setting' value 'Monoclinic' changed to 'monoclinic'
according to /home/saulius/struct/CIF-dictionaries/cif_core.dic
dictionary named 'cif_core.dic' version 2.4.1 from 2010-06-29.

Automatic conversion script
Id: cif_fix_values 1715 2011-07-08 13:25:40Z adriana 

The following automatic conversions were performed:

'_exptl_crystal_density_meas' value 'not measured' was changed to '?'
- the value is perceived as not measured.

Automatic conversion script
Id: cif_fix_values 3008 2015-01-20 13:52:24Z robertas 

The following automatic conversions were performed:

'_refine_ls_weighting_scheme' value 'calc w =
1/[\s^2^(Fo^2^)+(0.0189P)^2^+8.00P] where P=(Fo^2^+2Fc^2^)/3' was
changed to 'calc'. New tag '_refine_ls_weighting_details' was
created. The value of the new tag was set to 'w =
1/[\s^2^(Fo^2^)+(0.0189P)^2^+8.00P] where P=(Fo^2^+2Fc^2^)/3'.

Automatic conversion script
Id: cif_fix_values 3143 2015-03-26 13:38:13Z robertas 
;
_cod_original_sg_symbol_H-M 'P 21/c'
_cod_original_formula_sum 'C27.70 H36.30 B Cu F4 N4.70 O2.30'
_cod_database_code 2005916

loop_
_symmetry_equiv_pos_as_xyz
'x, y, z'
'-x, y+1/2, -z+1/2'
'-x, -y, -z'
'x, -y-1/2, z-1/2'

loop_
_atom_site_aniso_label
_atom_site_aniso_U_11
_atom_site_aniso_U_12
_atom_site_aniso_U_13
_atom_site_aniso_U_22
_atom_site_aniso_U_23
_atom_site_aniso_U_33
Cu 0.0220(3) 0.0018(2) 0.0058(2) 0.0200(3) 0.0017(2) 0.0132(2)
C1 0.025(2) 0.000(2) 0.003(2) 0.027(2) 0.004(2) 0.017(2)
C2 0.031(3) 0.001(2) 0.012(2) 0.027(3) 0.003(2) 0.025(2)
C3 0.024(3) -0.003(2) 0.012(2) 0.036(3) 0.000(2) 0.037(3)
C4 0.023(2) -0.004(2) 0.002(2) 0.034(3) -0.003(2) 0.034(3)
C5 0.026(2) 0.001(2) 0.004(2) 0.021(2) 0.001(2) 0.022(2)
C6 0.022(2) 0.001(2) 0.002(2) 0.016(2) 0.005(2) 0.019(2)
O1 0.020(2) 0.0002(13) 0.0041(12) 0.028(2) 0.0038(13) 0.0179(15)
C7 0.027(2) -0.002(2) 0.001(2) 0.027(2) -0.002(2) 0.025(2)
N1 0.033(2) 0.006(2) 0.001(2) 0.024(2) -0.005(2) 0.015(2)
C8 0.040(3) 0.007(2) 0.006(2) 0.033(3) -0.004(2) 0.018(2)
C9 0.060(4) 0.005(3) 0.005(2) 0.042(3) -0.003(2) 0.016(2)
C10 0.074(4) 0.006(3) 0.025(3) 0.038(3) 0.000(2) 0.025(3)
N2 0.045(3) 0.002(2) 0.018(2) 0.028(2) 0.003(2) 0.027(2)
C11 0.047(3) 0.002(2) 0.030(3) 0.033(3) 0.008(2) 0.051(3)
C12 0.048(3) -0.001(2) 0.036(3) 0.034(3) 0.004(3) 0.059(3)
C13 0.027(3) 0.000(2) 0.014(2) 0.031(3) 0.003(2) 0.053(3)
N3 0.025(2) -0.001(2) 0.009(2) 0.023(2) 0.001(2) 0.022(2)
C14 0.021(2) -0.001(2) 0.002(2) 0.033(3) 0.000(2) 0.013(2)
C15 0.024(2) -0.002(2) 0.008(2) 0.029(2) 0.003(2) 0.016(2)
C16 0.023(2) -0.002(2) -0.001(2) 0.033(3) 0.004(2) 0.029(2)
C17 0.016(2) 0.004(2) 0.002(2) 0.039(3) 0.010(2) 0.040(3)
C18 0.028(3) 0.005(2) 0.012(2) 0.031(3) 0.007(2) 0.038(3)
C19 0.026(3) 0.001(2) 0.005(2) 0.026(2) 0.000(2) 0.028(2)
C20 0.022(2) 0.000(2) 0.005(2) 0.026(2) 0.006(2) 0.016(2)
O2 0.021(2) 0.0058(14) -0.0027(12) 0.032(2) -0.0065(14) 0.022(2)
C21 0.048(3) 0.006(2) 0.011(2) 0.033(3) 0.006(2) 0.023(2)
C22 0.033(3) 0.002(2) 0.014(2) 0.028(3) 0.006(2) 0.029(2)
C23 0.043(3) 0.006(2) 0.010(2) 0.026(3) 0.008(2) 0.040(3)
C24 0.039(3) 0.002(2) 0.010(2) 0.026(3) -0.003(2) 0.048(3)
C25 0.037(3) -0.001(2) 0.007(2) 0.028(3) -0.004(2) 0.030(3)
C26 0.032(3) -0.001(2) 0.004(2) 0.033(3) -0.002(2) 0.022(2)
N4 0.024(2) 0.002(2) 0.008(2) 0.024(2) 0.003(2) 0.025(2)
B1 0.041(4) -0.006(3) 0.008(3) 0.038(3) -0.003(3) 0.033(3)
F11 0.067(2) -0.007(2) 0.013(2) 0.065(2) -0.013(2) 0.036(2)
F12 0.043(2) 0.000(2) 0.019(2) 0.079(3) 0.001(2) 0.084(3)
F13 0.101(3) -0.030(2) 0.014(2) 0.049(2) -0.005(2) 0.042(2)
F14 0.073(2) 0.022(2) 0.022(2) 0.061(2) 0.019(2) 0.050(2)
N1S 0.117(9) 0.028(6) -0.033(7) 0.062(7) -0.055(6) 0.128(10)
C2S 0.048(4) -0.007(4) -0.003(4) 0.062(5) 0.018(5) 0.101(7)
C3S 0.071(7) 0.009(5) -0.013(7) 0.034(5) -0.048(6) 0.148(11)

loop_
_atom_site_label
_atom_site_occupancy
_atom_site_fract_x
_atom_site_fract_y
_atom_site_fract_z
_atom_site_U_iso_or_equiv
_atom_site_thermal_displace_type
_atom_site_calc_flag
_atom_site_refinement_flags
_atom_site_type_symbol
Cu 1 0.16426(5) 0.35841(2) 0.85681(5) 0.01810(14) Uani d . Cu
C1 1 -0.0284(4) 0.3529(2) 1.1691(4) 0.0231(9) Uani d . C
H1A 1 0.0329(4) 0.3683(2) 1.2345(4) 0.028 Uiso calc R H
C2 1 -0.1522(4) 0.3505(2) 1.1899(4) 0.0271(10) Uani d . C
H2 1 -0.1750(4) 0.3634(2) 1.2698(4) 0.032 Uiso calc R H
C3 1 -0.2435(4) 0.3292(2) 1.0939(5) 0.0319(11) Uani d . C
H3A 1 -0.3291(4) 0.3277(2) 1.1070(5) 0.038 Uiso calc R H
C4 1 -0.2082(4) 0.3102(2) 0.9790(5) 0.0305(11) Uani d . C
H4 1 -0.2708(4) 0.2960(2) 0.9127(5) 0.037 Uiso calc R H
C5 1 -0.0836(4) 0.3112(2) 0.9580(4) 0.0230(10) Uani d . C
C6 1 0.0087(4) 0.33331(15) 1.0540(4) 0.0189(9) Uani d . C
O1 1 0.1308(3) 0.33410(11) 1.0379(3) 0.0218(7) Uani d . O
C7 1 -0.0473(4) 0.2888(2) 0.8343(4) 0.0265(10) Uani d . C
H7A 1 0.0188(4) 0.2636(2) 0.8601(4) 0.032 Uiso calc R H
H7B 1 -0.1218(4) 0.2724(2) 0.7819(4) 0.032 Uiso calc R H
N1 1 0.0010(4) 0.32714(13) 0.7502(3) 0.0247(8) Uani d . N
H1 1 -0.0598(4) 0.35175(13) 0.7343(3) 0.030 Uiso calc R H
C8 1 0.0179(5) 0.3065(2) 0.6190(4) 0.0304(11) Uani d . C
H8A 1 -0.0587(5) 0.2877(2) 0.5814(4) 0.036 Uiso calc R H
H8B 1 0.0901(5) 0.2834(2) 0.6325(4) 0.036 Uiso calc R H
C9 1 0.0412(5) 0.3452(2) 0.5201(4) 0.0395(13) Uani d . C
H9A 1 -0.0223(5) 0.3715(2) 0.5206(4) 0.047 Uiso calc R H
H9B 1 0.0269(5) 0.3303(2) 0.4296(4) 0.047 Uiso calc R H
C10 1 0.1712(6) 0.3684(2) 0.5435(5) 0.0435(14) Uani d . C
H10A 1 0.2343(6) 0.3421(2) 0.5397(5) 0.052 Uiso calc R H
H10B 1 0.1767(6) 0.3913(2) 0.4687(5) 0.052 Uiso calc R H
N2 1 0.2078(4) 0.39587(14) 0.6720(4) 0.0320(9) Uani d . N
C11 1 0.3435(5) 0.4102(2) 0.6890(5) 0.0411(13) Uani d . C
H11A 1 0.3611(5) 0.4335(2) 0.7648(5) 0.049 Uiso calc R H
H11B 1 0.3580(5) 0.4279(2) 0.6074(5) 0.049 Uiso calc R H
C12 1 0.4375(5) 0.3679(2) 0.7143(5) 0.0435(14) Uani d . C
H12A 1 0.4187(5) 0.3442(2) 0.6394(5) 0.052 Uiso calc R H
H12B 1 0.5233(5) 0.3811(2) 0.7131(5) 0.052 Uiso calc R H
C13 1 0.4388(4) 0.3402(2) 0.8445(5) 0.0365(12) Uani d . C
H13A 1 0.5098(4) 0.3165(2) 0.8562(5) 0.044 Uiso calc R H
H13B 1 0.4539(4) 0.3638(2) 0.9198(5) 0.044 Uiso calc R H
N3 1 0.3184(3) 0.31289(13) 0.8502(3) 0.0227(8) Uani d . N
H3 1 0.3001(3) 0.29605(13) 0.7694(3) 0.027 Uiso calc R H
C14 1 0.3389(4) 0.2742(2) 0.9558(4) 0.0224(10) Uani d . C
H14A 1 0.2558(4) 0.2624(2) 0.9732(4) 0.027 Uiso calc R H
H14B 1 0.3840(4) 0.2888(2) 1.0397(4) 0.027 Uiso calc R H
C15 1 0.4134(4) 0.2311(2) 0.9186(4) 0.0223(10) Uani d . C
C16 1 0.5351(4) 0.2205(2) 0.9844(5) 0.0290(11) Uani d . C
H16 1 0.5730(4) 0.2414(2) 1.0548(5) 0.035 Uiso calc R H
C17 1 0.6025(4) 0.1800(2) 0.9497(5) 0.0319(11) Uani d . C
H17 1 0.6856(4) 0.1734(2) 0.9948(5) 0.038 Uiso calc R H
C18 1 0.5451(4) 0.1499(2) 0.8480(5) 0.0314(11) Uani d . C
H18 1 0.5896(4) 0.1221(2) 0.8236(5) 0.038 Uiso calc R H
C19 1 0.4244(4) 0.1592(2) 0.7802(4) 0.0266(10) Uani d . C
H19 1 0.3867(4) 0.1379(2) 0.7106(4) 0.032 Uiso calc R H
C20 1 0.3592(4) 0.1998(2) 0.8152(4) 0.0210(9) Uani d . C
O2 1 0.2406(3) 0.21228(11) 0.7531(3) 0.0256(7) Uani d . O
H2A 1 0.2089 0.1975 0.6827 0.031 Uiso d . H
C21 1 0.1327(5) 0.4418(2) 0.6695(4) 0.0341(12) Uani d . C
H21A 1 0.0426(5) 0.4346(2) 0.6365(4) 0.041 Uiso calc R H
H21B 1 0.1621(5) 0.4657(2) 0.6075(4) 0.041 Uiso calc R H
C22 1 0.1467(4) 0.4637(2) 0.8074(4) 0.0290(11) Uani d . C
C23 1 0.1499(5) 0.5143(2) 0.8311(5) 0.0358(12) Uani d . C
H23 1 0.1448(5) 0.5369(2) 0.7589(5) 0.043 Uiso calc R H
C24 1 0.1605(5) 0.5309(2) 0.9615(5) 0.0372(12) Uani d . C
H24 1 0.1628(5) 0.5652(2) 0.9794(5) 0.045 Uiso calc R H
C25 1 0.1678(5) 0.4979(2) 1.0655(5) 0.0319(11) Uani d . C
H25 1 0.1745(5) 0.5089(2) 1.1554(5) 0.038 Uiso calc R H
C26 1 0.1650(4) 0.4481(2) 1.0348(4) 0.0289(11) Uani d . C
H26 1 0.1700(4) 0.4250(2) 1.1058(4) 0.035 Uiso calc R H
N4 1 0.1554(3) 0.43132(13) 0.9087(3) 0.0240(8) Uani d . N
B1 1 0.2363(6) 0.5569(2) 0.4243(6) 0.0372(14) Uani d . B
F11 1 0.2082(3) 0.57212(12) 0.5462(3) 0.0555(9) Uani d . F
F12 1 0.3647(3) 0.55667(14) 0.4285(4) 0.0676(10) Uani d . F
F13 1 0.1873(4) 0.51090(12) 0.3943(3) 0.0639(10) Uani d . F
F14 1 0.1836(3) 0.58979(12) 0.3248(3) 0.0601(10) Uani d . F
O1S 0.30 0.4949(9) 0.4955(4) 0.9283(9) 0.025(2) Uiso d P O
N1S 0.70 0.5121(11) 0.5656(4) 0.9400(11) 0.108(5) Uani d P N
C2S 1 0.5076(7) 0.5425(3) 0.8680(9) 0.072(2) Uani d . C
C3S 0.70 0.5220(10) 0.5240(3) 0.7175(12) 0.088(4) Uani d P C
H3S1 0.70 0.4398(18) 0.5260(27) 0.6590(23) 0.132 Uiso calc PR H
H3S2 0.70 0.5520(70) 0.4899(10) 0.7214(16) 0.132 Uiso calc PR H
H3S3 0.70 0.5828(56) 0.5450(18) 0.6819(33) 0.132 Uiso calc PR H

loop_
_atom_type_symbol
_atom_type_description
_atom_type_scat_dispersion_real
_atom_type_scat_dispersion_imag
_atom_type_scat_source
C C 0.0033 0.0016 'International Tables Vol C Tables 4.2.6.8 and 6.1.1.4'
H H 0.0000 0.0000 'International Tables Vol C Tables 4.2.6.8 and 6.1.1.4'
B B 0.0013 0.0007 'International Tables Vol C Tables 4.2.6.8 and 6.1.1.4'
N N 0.0061 0.0033 'International Tables Vol C Tables 4.2.6.8 and 6.1.1.4'
O O 0.0106 0.0060 'International Tables Vol C Tables 4.2.6.8 and 6.1.1.4'
F F 0.0171 0.0103 'International Tables Vol C Tables 4.2.6.8 and 6.1.1.4'
Cu Cu 0.3201 1.2651 'International Tables Vol C Tables 4.2.6.8 and 6.1.1.4'

loop_
_geom_angle_atom_site_label_1
_geom_angle_atom_site_label_2
_geom_angle_atom_site_label_3
_geom_angle_site_symmetry_3
_geom_angle
_geom_angle_publ_flag
O1 Cu N4 . 93.46(13) y
O1 Cu N3 . 95.44(12) y
N4 Cu N3 . 130.81(14) y
O1 Cu N1 . 94.38(13) y
N4 Cu N1 . 117.11(14) y
N3 Cu N1 . 110.28(14) y
O1 Cu N2 . 171.60(13) y
N4 Cu N2 . 78.49(14) y
N3 Cu N2 . 88.17(14) y
N1 Cu N2 . 91.46(15) y
C2 C1 C6 . 121.4(4) ?
C1 C2 C3 . 120.0(4) ?
C4 C3 C2 . 119.1(4) ?
C3 C4 C5 . 121.7(4) ?
C4 C5 C6 . 119.4(4) ?
C4 C5 C7 . 120.5(4) ?
C6 C5 C7 . 120.2(4) ?
O1 C6 C1 . 120.7(4) ?
O1 C6 C5 . 120.8(4) ?
C1 C6 C5 . 118.4(4) ?
C6 O1 Cu . 115.7(2) ?
N1 C7 C5 . 110.7(3) ?
C8 N1 C7 . 110.6(3) ?
C8 N1 Cu . 113.8(3) ?
C7 N1 Cu . 109.3(3) ?
N1 C8 C9 . 113.1(4) ?
C8 C9 C10 . 115.9(4) ?
N2 C10 C9 . 116.6(4) ?
C21 N2 C11 . 107.3(4) ?
C21 N2 C10 . 110.0(4) ?
C11 N2 C10 . 110.1(4) ?
C21 N2 Cu . 102.1(3) ?
C11 N2 Cu . 110.8(3) ?
C10 N2 Cu . 115.9(3) ?
N2 C11 C12 . 115.4(4) ?
C13 C12 C11 . 115.6(4) ?
N3 C13 C12 . 113.2(4) ?
C14 N3 C13 . 110.5(3) ?
C14 N3 Cu . 115.0(2) ?
C13 N3 Cu . 113.7(3) ?
N3 C14 C15 . 113.2(3) ?
C16 C15 C20 . 118.3(4) ?
C16 C15 C14 . 122.4(4) ?
C20 C15 C14 . 119.3(4) ?
C17 C16 C15 . 121.7(4) ?
C18 C17 C16 . 118.1(4) ?
C17 C18 C19 . 121.9(4) ?
C20 C19 C18 . 119.2(4) ?
O2 C20 C19 . 123.5(4) ?
O2 C20 C15 . 115.8(4) ?
C19 C20 C15 . 120.7(4) ?
N2 C21 C22 . 110.2(4) ?
N4 C22 C23 . 121.2(4) ?
N4 C22 C21 . 115.7(4) ?
C23 C22 C21 . 123.1(4) ?
C24 C23 C22 . 118.9(4) ?
C25 C24 C23 . 120.2(5) ?
C24 C25 C26 . 117.9(5) ?
N4 C26 C25 . 122.6(4) ?
C26 N4 C22 . 119.1(4) ?
C26 N4 Cu . 124.8(3) ?
C22 N4 Cu . 115.9(3) ?
F12 B1 F13 . 110.3(5) ?
F12 B1 F11 . 109.8(5) ?
F13 B1 F11 . 109.8(5) ?
F12 B1 F14 . 108.2(5) ?
F13 B1 F14 . 109.2(5) ?
F11 B1 F14 . 109.4(5) ?
C2S O1S O1S 3_667 106.1(10) ?
N1S C2S O1S . 104.9(12) ?
N1S C2S C3S . 155.5(12) ?
O1S C2S C3S . 98.8(7) ?

loop_
_geom_bond_atom_site_label_1
_geom_bond_atom_site_label_2
_geom_bond_site_symmetry_2
_geom_bond_distance
_geom_bond_publ_flag
Cu O1 . 2.036(3) y
Cu N1 . 2.082(4) y
Cu N2 . 2.246(4) y
Cu N3 . 2.075(3) y
Cu N4 . 2.058(4) y
C1 C2 . 1.380(6) ?
C1 C6 . 1.398(6) ?
C2 C3 . 1.389(6) ?
C3 C4 . 1.381(6) ?
C4 C5 . 1.389(6) ?
C5 C6 . 1.403(6) ?
C5 C7 . 1.501(6) ?
C6 O1 . 1.347(5) ?
C7 N1 . 1.492(5) ?
N1 C8 . 1.481(5) ?
C8 C9 . 1.501(6) ?
C9 C10 . 1.514(7) ?
C10 N2 . 1.496(6) ?
N2 C21 . 1.485(6) ?
N2 C11 . 1.490(6) ?
C11 C12 . 1.526(7) ?
C12 C13 . 1.517(7) ?
C13 N3 . 1.499(6) ?
N3 C14 . 1.491(5) ?
C14 C15 . 1.502(6) ?
C15 C16 . 1.395(6) ?
C15 C20 . 1.399(6) ?
C16 C17 . 1.393(6) ?
C17 C18 . 1.379(7) ?
C18 C19 . 1.386(6) ?
C19 C20 . 1.385(6) ?
C20 O2 . 1.367(5) ?
C21 C22 . 1.503(6) ?
C22 N4 . 1.344(5) ?
C22 C23 . 1.395(6) ?
C23 C24 . 1.383(7) ?
C24 C25 . 1.375(7) ?
C25 C26 . 1.389(6) ?
C26 N4 . 1.344(5) ?
B1 F12 . 1.372(7) ?
B1 F13 . 1.372(7) ?
B1 F11 . 1.381(6) ?
B1 F14 . 1.395(7) ?
O1S C2S . 1.433(12) ?
O1S O1S 3_667 1.46(2) ?
N1S C2S . 0.958(10) ?
C2S C3S . 1.636(13) ?
